data_2238994
loop_
_publ_author_name
'Sebbar, Nada Kheira'
'Zerzouf, Abdelfettah'
'Essassi, El Mokhtar'
'Saadi, Mohamed'
'El Ammari, Lahcen'

_publ_section_title
;
 Ethyl
 2-{5-[(3-oxo-3,4-dihydro-2<i>H</i>-1,4-benzothiazin-4-yl)methyl]-1<i>H</i>-1,2,3-triazol-1-yl}acetate
;
_journal_coeditor_code TK5283
_journal_issue 2
_journal_name_full 'Acta Crystallographica Section E'
_journal_page_first o116
_journal_paper_doi 10.1107/S1600536813034697
_journal_volume 70
_journal_year 2014
_chemical_formula_iupac 'C15 H16 N4 O3 S'
_chemical_formula_moiety 'C15 H16 N4 O3 S'
_chemical_formula_sum 'C15 H16 N4 O3 S'
_chemical_formula_weight 332.38
_chemical_name_systematic
'Ethyl 2-{5-[(3-oxo-3,4-dihydro-2<i>H</i>-1,4-benzothiazin-4-yl)methyl]-1<i>H</i>-1,2,3-triazol-1-yl}acetate'
_space_group_crystal_system triclinic
_space_group_IT_number 2
_space_group_name_Hall '-P 1'
_space_group_name_H-M_alt 'P -1'
_symmetry_space_group_name_Hall '-P 1'
_symmetry_space_group_name_H-M 'P -1'
_atom_sites_solution_hydrogens geom
_atom_sites_solution_primary direct
_atom_sites_solution_secondary difmap
_audit_creation_method SHELXL-97
_cell_angle_alpha 73.823(2)
_cell_angle_beta 87.226(2)
_cell_angle_gamma 88.566(2)
_cell_formula_units_Z 2
_cell_length_a 5.6414(2)
_cell_length_b 11.1604(4)
_cell_length_c 13.3724(5)
_cell_measurement_reflns_used 3560
_cell_measurement_temperature 296(2)
_cell_measurement_theta_max 27.10
_cell_measurement_theta_min 2.79
_cell_volume 807.59(5)
_computing_cell_refinement 'SAINT (Bruker, 2009)'
_computing_data_collection 'APEX2 (Bruker, 2009)'
_computing_data_reduction 'SAINT (Bruker, 2009)'
_computing_molecular_graphics 'ORTEP-3 for Windows (Farrugia, 2012)'
_computing_publication_material 'PLATON (Spek, 2009) and publCIF (Westrip, 2010)'
_computing_structure_refinement 'SHELXL97 (Sheldrick, 2008)'
_computing_structure_solution 'SHELXS97 (Sheldrick, 2008)'
_diffrn_ambient_temperature 296(2)
_diffrn_measured_fraction_theta_full 0.999
_diffrn_measured_fraction_theta_max 0.999
_diffrn_measurement_device_type 'Bruker X8 APEX'
_diffrn_measurement_method '\f and \w scans'
_diffrn_radiation_monochromator graphite
_diffrn_radiation_source 'fine-focus sealed tube'
_diffrn_radiation_type MoK\a
_diffrn_radiation_wavelength 0.71073
_diffrn_reflns_av_R_equivalents 0.0279
_diffrn_reflns_av_sigmaI/netI 0.0203
_diffrn_reflns_limit_h_max 7
_diffrn_reflns_limit_h_min -7
_diffrn_reflns_limit_k_max 14
_diffrn_reflns_limit_k_min -14
_diffrn_reflns_limit_l_max 16
_diffrn_reflns_limit_l_min -17
_diffrn_reflns_number 16305
_diffrn_reflns_theta_full 27.10
_diffrn_reflns_theta_max 27.10
_diffrn_reflns_theta_min 2.79
_exptl_absorpt_coefficient_mu 0.221
_exptl_absorpt_correction_T_max 0.7468
_exptl_absorpt_correction_T_min 0.6919
_exptl_absorpt_correction_type multi-scan
_exptl_absorpt_process_details '(SADABS; Bruker, 2009)'
_exptl_crystal_colour yellow
_exptl_crystal_density_diffrn 1.367
_exptl_crystal_density_method 'not measured'
_exptl_crystal_description block
_exptl_crystal_F_000 348
_exptl_crystal_size_max 0.37
_exptl_crystal_size_mid 0.34
_exptl_crystal_size_min 0.28
_refine_diff_density_max 0.386
_refine_diff_density_min -0.322
_refine_ls_extinction_method none
_refine_ls_goodness_of_fit_ref 1.052
_refine_ls_hydrogen_treatment constr
_refine_ls_matrix_type full
_refine_ls_number_parameters 208
_refine_ls_number_reflns 3560
_refine_ls_number_restraints 0
_refine_ls_restrained_S_all 1.052
_refine_ls_R_factor_all 0.0537
_refine_ls_R_factor_gt 0.0450
_refine_ls_shift/su_max 0.000
_refine_ls_shift/su_mean 0.000
_refine_ls_structure_factor_coef Fsqd
_refine_ls_weighting_details 'calc w=1/[\s^2^(Fo^2^)+(0.0523P)^2^+0.3602P] where P=(Fo^2^+2Fc^2^)/3'
_refine_ls_weighting_scheme calc
_refine_ls_wR_factor_gt 0.1175
_refine_ls_wR_factor_ref 0.1240
_reflns_number_gt 2963
_reflns_number_total 3560
_reflns_threshold_expression I>2\s(I)
_cod_data_source_file tk5283sup1.cif
_cod_data_source_block I
_cod_database_code 2238994
_cod_database_fobs_code 2238994

loop_
_symmetry_equiv_pos_as_xyz
'x, y, z'
'-x, -y, -z'

loop_
_atom_site_type_symbol
_atom_site_label
_atom_site_fract_x
_atom_site_fract_y
_atom_site_fract_z
_atom_site_U_iso_or_equiv
_atom_site_adp_type
_atom_site_calc_flag
_atom_site_refinement_flags
_atom_site_occupancy
_atom_site_symmetry_multiplicity
C C1 0.0414(3) 0.32734(16) 0.35494(13) 0.0404(4) Uani d . 1 1
C C2 -0.1005(4) 0.43140(19) 0.35277(16) 0.0584(5) Uani d . 1 1
H H2 -0.1086 0.4960 0.2916 0.070 Uiso calc R 1 1
C C3 -0.2296(5) 0.4392(3) 0.4410(2) 0.0816(8) Uani d . 1 1
H H3 -0.3226 0.5097 0.4391 0.098 Uiso calc R 1 1
C C4 -0.2224(5) 0.3437(3) 0.5320(2) 0.0848(8) Uani d . 1 1
H H4 -0.3130 0.3488 0.5907 0.102 Uiso calc R 1 1
C C5 -0.0814(4) 0.2415(3) 0.53555(16) 0.0681(6) Uani d . 1 1
H H5 -0.0755 0.1775 0.5972 0.082 Uiso calc R 1 1
C C6 0.0537(3) 0.23176(18) 0.44807(14) 0.0469(4) Uani d . 1 1
C C7 0.4681(3) 0.1852(2) 0.36729(17) 0.0589(5) Uani d . 1 1
H H7A 0.5360 0.2444 0.3986 0.071 Uiso calc R 1 1
H H7B 0.5927 0.1272 0.3581 0.071 Uiso calc R 1 1
C C8 0.3767(3) 0.25404(16) 0.26244(15) 0.0435(4) Uani d . 1 1
C C9 0.0720(3) 0.38039(16) 0.16053(13) 0.0386(4) Uani d . 1 1
H H9A -0.0999 0.3767 0.1659 0.046 Uiso calc R 1 1
H H9B 0.1268 0.3362 0.1106 0.046 Uiso calc R 1 1
C C10 0.1439(3) 0.51384(15) 0.12016(12) 0.0351(3) Uani d . 1 1
C C11 0.3619(3) 0.56739(15) 0.10351(14) 0.0399(4) Uani d . 1 1
H H11 0.5090 0.5274 0.1139 0.048 Uiso calc R 1 1
C C12 0.4837(3) 0.79233(16) 0.04712(13) 0.0422(4) Uani d . 1 1
H H12A 0.4078 0.8677 0.0059 0.051 Uiso calc R 1 1
H H12B 0.6199 0.7737 0.0066 0.051 Uiso calc R 1 1
C C13 0.5656(4) 0.81404(19) 0.14565(15) 0.0498(4) Uani d . 1 1
C C14 0.8094(7) 0.9430(4) 0.2083(2) 0.1208(14) Uani d . 1 1
H H14A 0.6953 0.9796 0.2482 0.145 Uiso calc R 1 1
H H14B 0.8669 0.8653 0.2541 0.145 Uiso calc R 1 1
C C15 0.9975(6) 1.0233(3) 0.1746(3) 0.1089(12) Uani d . 1 1
H H15A 1.0693 1.0380 0.2337 0.163 Uiso calc R 1 1
H H15B 0.9412 1.1010 0.1303 0.163 Uiso calc R 1 1
H H15C 1.1128 0.9867 0.1364 0.163 Uiso calc R 1 1
N N1 0.1656(2) 0.31606(12) 0.26288(10) 0.0359(3) Uani d . 1 1
N N2 -0.0215(3) 0.60571(14) 0.09455(13) 0.0471(4) Uani d . 1 1
N N3 0.0854(3) 0.71393(14) 0.06368(13) 0.0486(4) Uani d . 1 1
N N4 0.3184(2) 0.69022(13) 0.06899(11) 0.0380(3) Uani d . 1 1
O O1 0.4877(3) 0.25525(15) 0.18177(12) 0.0619(4) Uani d . 1 1
O O2 0.5302(4) 0.7457(2) 0.23075(13) 0.1013(8) Uani d . 1 1
O O3 0.6924(3) 0.91691(13) 0.12300(11) 0.0560(4) Uani d . 1 1
S S1 0.23551(10) 0.10089(5) 0.45316(4) 0.06117(19) Uani d . 1 1

loop_
_atom_site_aniso_label
_atom_site_aniso_U_11
_atom_site_aniso_U_22
_atom_site_aniso_U_33
_atom_site_aniso_U_12
_atom_site_aniso_U_13
_atom_site_aniso_U_23
C1 0.0407(9) 0.0437(9) 0.0341(8) -0.0073(7) 0.0014(7) -0.0060(7)
C2 0.0686(13) 0.0517(11) 0.0476(11) 0.0061(10) 0.0149(10) -0.0052(9)
C3 0.097(2) 0.0739(16) 0.0688(16) 0.0123(14) 0.0299(14) -0.0176(13)
C4 0.098(2) 0.104(2) 0.0478(13) 0.0025(17) 0.0262(13) -0.0187(13)
C5 0.0732(15) 0.0872(17) 0.0330(10) -0.0082(13) 0.0021(10) 0.0015(10)
C6 0.0438(9) 0.0539(10) 0.0369(9) -0.0068(8) -0.0049(7) -0.0015(8)
C7 0.0386(10) 0.0640(13) 0.0608(13) 0.0032(9) -0.0069(9) 0.0052(10)
C8 0.0369(9) 0.0409(9) 0.0481(10) -0.0043(7) -0.0002(7) -0.0046(7)
C9 0.0370(8) 0.0419(9) 0.0338(8) -0.0049(7) -0.0042(6) -0.0049(7)
C10 0.0326(8) 0.0403(8) 0.0291(8) 0.0007(6) -0.0027(6) -0.0039(6)
C11 0.0327(8) 0.0367(8) 0.0453(9) 0.0027(6) -0.0022(7) -0.0031(7)
C12 0.0479(10) 0.0376(8) 0.0360(9) -0.0069(7) -0.0020(7) -0.0014(7)
C13 0.0559(11) 0.0526(11) 0.0380(10) -0.0085(9) -0.0009(8) -0.0073(8)
C14 0.153(3) 0.155(3) 0.0655(18) -0.077(3) -0.0210(19) -0.039(2)
C15 0.117(3) 0.116(3) 0.096(2) -0.047(2) -0.038(2) -0.0240(19)
N1 0.0348(7) 0.0363(7) 0.0326(7) -0.0022(5) -0.0014(5) -0.0028(5)
N2 0.0332(7) 0.0468(8) 0.0536(9) 0.0020(6) -0.0060(6) -0.0009(7)
N3 0.0394(8) 0.0432(8) 0.0555(10) 0.0059(6) -0.0070(7) -0.0008(7)
N4 0.0358(7) 0.0362(7) 0.0368(7) -0.0004(5) -0.0022(5) -0.0018(6)
O1 0.0508(8) 0.0707(10) 0.0586(9) 0.0096(7) 0.0109(7) -0.0119(7)
O2 0.1505(19) 0.1102(15) 0.0355(9) -0.0617(14) -0.0002(10) -0.0028(9)
O3 0.0673(9) 0.0560(8) 0.0456(8) -0.0148(7) -0.0102(6) -0.0131(6)
S1 0.0544(3) 0.0533(3) 0.0578(3) -0.0006(2) -0.0062(2) 0.0150(2)

loop_
_atom_type_symbol
_atom_type_description
_atom_type_scat_dispersion_real
_atom_type_scat_dispersion_imag
_atom_type_scat_source
C C 0.0033 0.0016 'International Tables Vol C Tables 4.2.6.8 and 6.1.1.4'
H H 0.0000 0.0000 'International Tables Vol C Tables 4.2.6.8 and 6.1.1.4'
N N 0.0061 0.0033 'International Tables Vol C Tables 4.2.6.8 and 6.1.1.4'
O O 0.0106 0.0060 'International Tables Vol C Tables 4.2.6.8 and 6.1.1.4'
S S 0.1246 0.1234 'International Tables Vol C Tables 4.2.6.8 and 6.1.1.4'

loop_
_geom_angle_atom_site_label_1
_geom_angle_atom_site_label_2
_geom_angle_atom_site_label_3
_geom_angle
C2 C1 C6 119.07(17)
C2 C1 N1 120.41(15)
C6 C1 N1 120.48(17)
C3 C2 C1 120.2(2)
C3 C2 H2 119.9
C1 C2 H2 119.9
C4 C3 C2 120.8(2)
C4 C3 H3 119.6
C2 C3 H3 119.6
C5 C4 C3 119.6(2)
C5 C4 H4 120.2
C3 C4 H4 120.2
C4 C5 C6 120.9(2)
C4 C5 H5 119.5
C6 C5 H5 119.5
C5 C6 C1 119.4(2)
C5 C6 S1 120.78(16)
C1 C6 S1 119.84(15)
C8 C7 S1 111.53(13)
C8 C7 H7A 109.3
S1 C7 H7A 109.3
C8 C7 H7B 109.3
S1 C7 H7B 109.3
H7A C7 H7B 108.0
O1 C8 N1 121.92(17)
O1 C8 C7 121.56(17)
N1 C8 C7 116.51(16)
N1 C9 C10 113.91(13)
N1 C9 H9A 108.8
C10 C9 H9A 108.8
N1 C9 H9B 108.8
C10 C9 H9B 108.8
H9A C9 H9B 107.7
N2 C10 C11 108.10(14)
N2 C10 C9 120.68(14)
C11 C10 C9 131.21(15)
N4 C11 C10 104.97(14)
N4 C11 H11 127.5
C10 C11 H11 127.5
N4 C12 C13 111.39(14)
N4 C12 H12A 109.4
C13 C12 H12A 109.4
N4 C12 H12B 109.4
C13 C12 H12B 109.4
H12A C12 H12B 108.0
O2 C13 O3 125.37(19)
O2 C13 C12 124.90(19)
O3 C13 C12 109.65(15)
C15 C14 O3 112.4(3)
C15 C14 H14A 109.1
O3 C14 H14A 109.1
C15 C14 H14B 109.1
O3 C14 H14B 109.1
H14A C14 H14B 107.8
C14 C15 H15A 109.5
C14 C15 H15B 109.5
H15A C15 H15B 109.5
C14 C15 H15C 109.5
H15A C15 H15C 109.5
H15B C15 H15C 109.5
C8 N1 C1 123.85(14)
C8 N1 C9 116.72(14)
C1 N1 C9 119.33(14)
N3 N2 C10 109.05(14)
N2 N3 N4 106.88(14)
N3 N4 C11 111.00(14)
N3 N4 C12 119.89(14)
C11 N4 C12 128.89(14)
C13 O3 C14 116.59(19)
C6 S1 C7 95.49(10)

loop_
_geom_bond_atom_site_label_1
_geom_bond_atom_site_label_2
_geom_bond_distance
C1 C2 1.388(3)
C1 C6 1.399(2)
C1 N1 1.421(2)
C2 C3 1.379(3)
C2 H2 0.9300
C3 C4 1.378(4)
C3 H3 0.9300
C4 C5 1.365(4)
C4 H4 0.9300
C5 C6 1.394(3)
C5 H5 0.9300
C6 S1 1.751(2)
C7 C8 1.507(3)
C7 S1 1.800(2)
C7 H7A 0.9700
C7 H7B 0.9700
C8 O1 1.217(2)
C8 N1 1.363(2)
C9 N1 1.473(2)
C9 C10 1.495(2)
C9 H9A 0.9700
C9 H9B 0.9700
C10 N2 1.351(2)
C10 C11 1.362(2)
C11 N4 1.339(2)
C11 H11 0.9300
C12 N4 1.448(2)
C12 C13 1.500(3)
C12 H12A 0.9700
C12 H12B 0.9700
C13 O2 1.191(2)
C13 O3 1.322(2)
C14 C15 1.381(4)
C14 O3 1.446(3)
C14 H14A 0.9700
C14 H14B 0.9700
C15 H15A 0.9600
C15 H15B 0.9600
C15 H15C 0.9600
N2 N3 1.314(2)
N3 N4 1.335(2)

loop_
_geom_hbond_atom_site_label_D
_geom_hbond_atom_site_label_H
_geom_hbond_atom_site_label_A
_geom_hbond_site_symmetry_A
_geom_hbond_distance_DH
_geom_hbond_distance_HA
_geom_hbond_distance_DA
_geom_hbond_angle_DHA
C4 H4 O2 2_566 0.93 2.59 3.445(3) 154
